data_7110263
loop_
_publ_author_name
'Hai-Xia Liu'
'Xin He'
'Liang Zhao'

_publ_section_title
;
 Metallamacrocycle-modified gold nanoparticles: a new pathway for surface
 functionalization
;
_journal_name_full Chem.Commun.
_journal_page_first 971
_journal_paper_doi 10.1039/c3cc47722c
_journal_volume 50
_journal_year 2014
_chemical_formula_sum 'C78 H73 Au2 F12 N26 O15 S4'
_chemical_formula_weight 2364.80
_chemical_name_systematic
; 
 ? 
;
_space_group_IT_number 14
_symmetry_cell_setting monoclinic
_symmetry_space_group_name_Hall '-P 2yn'
_symmetry_space_group_name_H-M 'P 1 21/n 1'
_atom_sites_solution_hydrogens geom
_atom_sites_solution_primary direct
_atom_sites_solution_secondary difmap
_audit_creation_method SHELXL-97
_cell_angle_alpha 90.00
_cell_angle_beta 102.410(3)
_cell_angle_gamma 90.00
_cell_formula_units_Z 4
_cell_length_a 21.3858(9)
_cell_length_b 13.9075(7)
_cell_length_c 30.0241(13)
_cell_measurement_reflns_used 9834
_cell_measurement_temperature 143(2)
_cell_measurement_theta_max 68.79
_cell_measurement_theta_min 3.01
_cell_volume 8721.2(7)
_computing_cell_refinement 'Bruker SAINT'
_computing_data_collection 'Bruker APEX2'
_computing_data_reduction 'Bruker SAINT'
_computing_structure_refinement 'SHELXL-97 (Sheldrick, 1997)'
_computing_structure_solution 'SHELXS-97 (Sheldrick, 1990)'
_diffrn_ambient_temperature 143(2)
_diffrn_measured_fraction_theta_full 0.968
_diffrn_measured_fraction_theta_max 0.968
_diffrn_radiation_monochromator graphite
_diffrn_radiation_source 'fine-focus sealed tube'
_diffrn_radiation_type CuK\a
_diffrn_radiation_wavelength 1.54178
_diffrn_reflns_av_R_equivalents 0.1170
_diffrn_reflns_av_sigmaI/netI 0.0872
_diffrn_reflns_limit_h_max 25
_diffrn_reflns_limit_h_min -25
_diffrn_reflns_limit_k_max 16
_diffrn_reflns_limit_k_min 0
_diffrn_reflns_limit_l_max 36
_diffrn_reflns_limit_l_min 0
_diffrn_reflns_number 16005
_diffrn_reflns_theta_full 69.84
_diffrn_reflns_theta_max 69.84
_diffrn_reflns_theta_min 2.32
_exptl_absorpt_coefficient_mu 8.062
_exptl_absorpt_correction_T_max 0.6886
_exptl_absorpt_correction_T_min 0.4994
_exptl_absorpt_correction_type multi-scan
_exptl_crystal_colour Pale-yellow
_exptl_crystal_density_diffrn 1.801
_exptl_crystal_density_method 'not measured'
_exptl_crystal_description block
_exptl_crystal_F_000 4692
_exptl_crystal_size_max 0.10
_exptl_crystal_size_mid 0.08
_exptl_crystal_size_min 0.05
_refine_diff_density_max 1.883
_refine_diff_density_min -1.800
_refine_diff_density_rms 0.220
_refine_ls_extinction_method none
_refine_ls_goodness_of_fit_ref 1.047
_refine_ls_hydrogen_treatment constr
_refine_ls_matrix_type full
_refine_ls_number_parameters 1240
_refine_ls_number_reflns 16317
_refine_ls_number_restraints 10
_refine_ls_restrained_S_all 1.048
_refine_ls_R_factor_all 0.0831
_refine_ls_R_factor_gt 0.0740
_refine_ls_shift/su_max 0.002
_refine_ls_shift/su_mean 0.000
_refine_ls_structure_factor_coef Fsqd
_refine_ls_weighting_details 'calc w=1/[\s^2^(Fo^2^)+(0.1411P)^2^+28.2712P] where P=(Fo^2^+2Fc^2^)/3'
_refine_ls_weighting_scheme calc
_refine_ls_wR_factor_gt 0.1923
_refine_ls_wR_factor_ref 0.2043
_reflns_number_gt 14640
_reflns_number_total 16317
_reflns_threshold_expression >2sigma(I)
_cod_data_source_file c3cc47722c.txt
_cod_data_source_block MMC-4
_cod_original_sg_symbol_H-M P2(1)/n
_cod_database_code 7110263

loop_
_symmetry_equiv_pos_as_xyz
'x, y, z'
'-x+1/2, y+1/2, -z+1/2'
'-x, -y, -z'
'x-1/2, -y-1/2, z-1/2'

loop_
_atom_site_label
_atom_site_type_symbol
_atom_site_fract_x
_atom_site_fract_y
_atom_site_fract_z
_atom_site_U_iso_or_equiv
_atom_site_adp_type
_atom_site_occupancy
_atom_site_symmetry_multiplicity
_atom_site_calc_flag
_atom_site_refinement_flags
_atom_site_disorder_assembly
_atom_site_disorder_group
Au1 Au 0.46860(3) 0.23285(19) 0.133845(17) 0.0285(4) Uani 0.966(10) 1 d P A 1
Au1' Au 0.4714(11) 0.196(4) 0.1356(7) 0.035(6) Uiso 0.034(10) 1 d P A 2
Au2 Au 0.54477(2) 0.20501(8) 0.420832(16) 0.0317(3) Uani 0.951(6) 1 d P A 1
Au2' Au 0.5420(12) 0.248(4) 0.4217(8) 0.082(8) Uiso 0.049(6) 1 d P A 2
N1 N 0.6443(5) 0.0461(10) 0.4218(4) 0.050(3) Uani 1 1 d . A .
N2 N 0.6835(5) 0.1877(8) 0.4187(3) 0.038(2) Uani 1 1 d . A .
N3 N 0.7051(4) 0.3291(9) 0.3825(3) 0.039(2) Uani 1 1 d . A .
N4 N 0.7207(5) 0.4632(8) 0.3394(3) 0.038(2) Uani 1 1 d . A .
N5 N 0.6995(4) 0.4465(7) 0.2615(3) 0.034(2) Uani 1 1 d . A .
N6 N 0.6774(5) 0.4539(8) 0.1823(3) 0.037(2) Uani 1 1 d . A .
N7 N 0.6502(5) 0.3127(8) 0.1400(3) 0.036(2) Uani 1 1 d . A .
N8 N 0.6277(5) 0.1647(9) 0.1024(4) 0.044(2) Uani 1 1 d . A .
N9 N 0.6236(4) 0.1566(7) 0.1799(3) 0.0338(19) Uani 1 1 d . A .
H9A H 0.6298 0.2192 0.1816 0.041 Uiso 1 1 calc R . .
N10 N 0.6188(5) 0.1619(8) 0.2575(3) 0.034(2) Uani 1 1 d . A .
N11 N 0.5668(4) 0.2977(8) 0.2189(3) 0.033(2) Uani 1 1 d . A .
N12 N 0.5143(4) 0.4257(7) 0.1763(3) 0.0320(19) Uani 1 1 d . A .
N13 N 0.4708(5) 0.4442(7) 0.1056(3) 0.036(2) Uani 1 1 d . A .
N14 N 0.4457(5) 0.0233(8) 0.1006(3) 0.040(2) Uani 1 1 d . . .
N15 N 0.4429(4) 0.0379(7) 0.1708(3) 0.0306(19) Uani 1 1 d . . .
N16 N 0.4125(4) 0.1615(7) 0.2145(3) 0.0299(18) Uani 1 1 d . . .
N17 N 0.3792(4) 0.2926(8) 0.2532(3) 0.035(2) Uani 1 1 d . . .
N18 N 0.3349(4) 0.3028(7) 0.1742(3) 0.0320(19) Uani 1 1 d . . .
H18B H 0.3272 0.2407 0.1746 0.038 Uiso 1 1 calc R A .
N19 N 0.2928(5) 0.2979(8) 0.0962(3) 0.040(2) Uani 1 1 d . . .
N20 N 0.2875(4) 0.1488(8) 0.1320(3) 0.035(2) Uani 1 1 d . . .
N21 N 0.2803(5) 0.0037(8) 0.1706(3) 0.037(2) Uani 1 1 d . . .
N22 N 0.2988(4) 0.0022(7) 0.2489(3) 0.034(2) Uani 1 1 d . . .
N23 N 0.3185(5) -0.0230(8) 0.3270(3) 0.039(2) Uani 1 1 d . . .
N24 N 0.3595(4) 0.1041(8) 0.3743(3) 0.035(2) Uani 1 1 d . . .
N25 N 0.4034(5) 0.2372(8) 0.4165(3) 0.038(2) Uani 1 1 d . . .
N26 N 0.4514(5) 0.3708(8) 0.4189(3) 0.040(2) Uani 1 1 d . . .
C1 C 0.6295(5) 0.1392(9) 0.4208(4) 0.035(2) Uani 1 1 d . . .
C2 C 0.6005(9) -0.0322(12) 0.4231(6) 0.065(4) Uani 1 1 d . . .
H2A H 0.5588 -0.0063 0.4257 0.097 Uiso 1 1 calc R A .
H2B H 0.6174 -0.0731 0.4495 0.097 Uiso 1 1 calc R . .
H2C H 0.5955 -0.0702 0.3951 0.097 Uiso 1 1 calc R . .
C3 C 0.7094(7) 0.0348(12) 0.4199(5) 0.058(4) Uani 1 1 d . . .
H3A H 0.7323 -0.0239 0.4206 0.070 Uiso 1 1 calc R A .
C4 C 0.7326(7) 0.1260(12) 0.4166(5) 0.050(3) Uani 1 1 d . A .
H4A H 0.7745 0.1429 0.4136 0.060 Uiso 1 1 calc R . .
C5 C 0.6881(5) 0.2922(10) 0.4185(4) 0.039(3) Uani 1 1 d . . .
C6 C 0.6729(6) 0.3430(12) 0.4538(4) 0.047(3) Uani 1 1 d . A .
H6A H 0.6630 0.3122 0.4797 0.056 Uiso 1 1 calc R . .
C7 C 0.6729(7) 0.4433(12) 0.4493(5) 0.051(3) Uani 1 1 d . . .
H7A H 0.6610 0.4829 0.4719 0.062 Uiso 1 1 calc R A .
C8 C 0.6903(6) 0.4845(11) 0.4117(4) 0.044(3) Uani 1 1 d . A .
H8A H 0.6913 0.5525 0.4085 0.053 Uiso 1 1 calc R . .
C9 C 0.7066(5) 0.4241(10) 0.3784(4) 0.035(3) Uani 1 1 d . . .
C10 C 0.7114(7) 0.5666(11) 0.3313(4) 0.048(3) Uani 1 1 d . . .
H10A H 0.7050 0.5979 0.3592 0.072 Uiso 1 1 calc R A .
H10B H 0.6737 0.5772 0.3067 0.072 Uiso 1 1 calc R . .
H10C H 0.7492 0.5938 0.3225 0.072 Uiso 1 1 calc R . .
C11 C 0.7299(5) 0.4075(9) 0.3013(3) 0.033(2) Uani 1 1 d . . .
C12 C 0.7675(5) 0.3278(10) 0.3050(4) 0.039(3) Uani 1 1 d . A .
H12A H 0.7870 0.3016 0.3338 0.046 Uiso 1 1 calc R . .
C13 C 0.7761(5) 0.2869(9) 0.2650(5) 0.040(3) Uani 1 1 d . . .
H13A H 0.8023 0.2315 0.2661 0.048 Uiso 1 1 calc R A .
C14 C 0.7465(6) 0.3258(9) 0.2226(4) 0.037(2) Uani 1 1 d . A .
H14A H 0.7528 0.2987 0.1949 0.044 Uiso 1 1 calc R . .
C15 C 0.7077(5) 0.4054(9) 0.2228(4) 0.034(2) Uani 1 1 d . . .
C16 C 0.6749(7) 0.5585(10) 0.1845(4) 0.045(3) Uani 1 1 d . . .
H16A H 0.6936 0.5798 0.2156 0.067 Uiso 1 1 calc R A .
H16B H 0.6303 0.5799 0.1759 0.067 Uiso 1 1 calc R . .
H16C H 0.6993 0.5861 0.1634 0.067 Uiso 1 1 calc R . .
C17 C 0.6552(5) 0.4094(9) 0.1410(4) 0.035(2) Uani 1 1 d . . .
C18 C 0.6373(6) 0.4635(11) 0.1003(4) 0.043(3) Uani 1 1 d . A .
H18A H 0.6403 0.5317 0.1007 0.052 Uiso 1 1 calc R . .
C19 C 0.6158(7) 0.4152(11) 0.0609(4) 0.048(3) Uani 1 1 d . . .
H19A H 0.6028 0.4501 0.0332 0.058 Uiso 1 1 calc R A .
C20 C 0.6126(7) 0.3154(11) 0.0602(4) 0.049(3) Uani 1 1 d . A .
H20A H 0.5988 0.2813 0.0324 0.059 Uiso 1 1 calc R . .
C21 C 0.6298(5) 0.2681(10) 0.1006(4) 0.039(3) Uani 1 1 d . . .
C22 C 0.6328(7) 0.1121(11) 0.0607(5) 0.052(3) Uani 1 1 d . . .
H22A H 0.6300 0.0428 0.0659 0.079 Uiso 1 1 calc R A .
H22B H 0.6739 0.1269 0.0528 0.079 Uiso 1 1 calc R . .
H22C H 0.5978 0.1315 0.0355 0.079 Uiso 1 1 calc R . .
C23 C 0.6221(5) 0.1119(9) 0.1390(4) 0.035(2) Uani 1 1 d . . .
C24 C 0.6114(5) 0.0109(9) 0.1361(4) 0.039(2) Uani 1 1 d . A .
H24A H 0.6093 -0.0228 0.1083 0.047 Uiso 1 1 calc R . .
C25 C 0.6043(6) -0.0365(10) 0.1752(5) 0.044(3) Uani 1 1 d . . .
H25A H 0.5973 -0.1040 0.1739 0.053 Uiso 1 1 calc R A .
C26 C 0.6070(5) 0.0122(10) 0.2172(4) 0.040(3) Uani 1 1 d . A .
H26A H 0.6028 -0.0222 0.2437 0.048 Uiso 1 1 calc R . .
C27 C 0.6158(5) 0.1083(9) 0.2185(4) 0.036(2) Uani 1 1 d . . .
C28 C 0.6432(6) 0.1120(12) 0.3001(4) 0.051(3) Uani 1 1 d . . .
H28A H 0.6623 0.0507 0.2938 0.077 Uiso 1 1 calc R A .
H28B H 0.6081 0.0998 0.3156 0.077 Uiso 1 1 calc R . .
H28C H 0.6759 0.1517 0.3196 0.077 Uiso 1 1 calc R . .
C29 C 0.5886(5) 0.2520(10) 0.2591(4) 0.034(2) Uani 1 1 d . . .
C30 C 0.5813(5) 0.2935(10) 0.3007(3) 0.036(3) Uani 1 1 d . A .
H30A H 0.5944 0.2597 0.3287 0.043 Uiso 1 1 calc R . .
C31 C 0.5546(6) 0.3848(12) 0.2998(4) 0.046(3) Uani 1 1 d . . .
H31A H 0.5514 0.4157 0.3275 0.056 Uiso 1 1 calc R A .
C32 C 0.5327(5) 0.4301(10) 0.2587(4) 0.038(3) Uani 1 1 d . A .
H32A H 0.5143 0.4924 0.2574 0.045 Uiso 1 1 calc R . .
C33 C 0.5383(5) 0.3831(10) 0.2201(4) 0.036(3) Uani 1 1 d . . .
C34 C 0.5126(6) 0.5241(10) 0.1679(4) 0.042(3) Uani 1 1 d . . .
H34A H 0.5277 0.5738 0.1892 0.051 Uiso 1 1 calc R A .
C35 C 0.4856(6) 0.5344(10) 0.1239(4) 0.043(3) Uani 1 1 d . A .
H35A H 0.4778 0.5936 0.1079 0.051 Uiso 1 1 calc R . .
C36 C 0.4416(6) 0.4256(10) 0.0579(4) 0.045(3) Uani 1 1 d . . .
H36A H 0.4354 0.3563 0.0531 0.067 Uiso 1 1 calc R . .
H36B H 0.4697 0.4499 0.0386 0.067 Uiso 1 1 calc R . .
H36C H 0.4001 0.4583 0.0499 0.067 Uiso 1 1 calc R . .
C37 C 0.4895(4) 0.3740(9) 0.1379(3) 0.032(2) Uani 1 1 d . . .
C38 C 0.4491(5) 0.0909(8) 0.1339(3) 0.029(2) Uani 1 1 d . A .
C39 C 0.4491(8) 0.0473(14) 0.0539(4) 0.060(4) Uani 1 1 d . A .
H39A H 0.4519 0.1173 0.0509 0.090 Uiso 1 1 calc R . .
H39B H 0.4106 0.0237 0.0329 0.090 Uiso 1 1 calc R . .
H39C H 0.4871 0.0172 0.0466 0.090 Uiso 1 1 calc R . .
C40 C 0.4364(7) -0.0657(11) 0.1148(5) 0.052(4) Uani 1 1 d . A .
H40A H 0.4307 -0.1222 0.0966 0.062 Uiso 1 1 calc R . .
C41 C 0.4367(5) -0.0608(10) 0.1605(4) 0.039(3) Uani 1 1 d . A .
H41A H 0.4335 -0.1123 0.1807 0.047 Uiso 1 1 calc R . .
C42 C 0.4400(5) 0.0770(9) 0.2143(3) 0.032(2) Uani 1 1 d . A .
C43 C 0.4659(5) 0.0238(10) 0.2540(4) 0.042(3) Uani 1 1 d . . .
H43A H 0.4847 -0.0377 0.2526 0.050 Uiso 1 1 calc R A .
C44 C 0.4623(6) 0.0661(11) 0.2946(4) 0.044(3) Uani 1 1 d . A .
H44A H 0.4780 0.0327 0.3223 0.053 Uiso 1 1 calc R . .
C45 C 0.4364(5) 0.1557(11) 0.2958(4) 0.040(3) Uani 1 1 d . . .
H45A H 0.4365 0.1871 0.3239 0.048 Uiso 1 1 calc R A .
C46 C 0.4100(5) 0.1993(9) 0.2541(4) 0.031(2) Uani 1 1 d . A .
C47 C 0.3770(7) 0.3359(11) 0.2971(4) 0.046(3) Uani 1 1 d . A .
H47A H 0.3561 0.3988 0.2921 0.070 Uiso 1 1 calc R . .
H47B H 0.4207 0.3438 0.3151 0.070 Uiso 1 1 calc R . .
H47C H 0.3527 0.2940 0.3135 0.070 Uiso 1 1 calc R . .
C48 C 0.3635(5) 0.3474(10) 0.2147(4) 0.037(3) Uani 1 1 d . A .
C49 C 0.3705(6) 0.4460(9) 0.2152(5) 0.042(3) Uani 1 1 d . . .
H49A H 0.3866 0.4793 0.2430 0.050 Uiso 1 1 calc R A .
C50 C 0.3532(6) 0.4960(11) 0.1737(5) 0.046(3) Uani 1 1 d . A .
H50A H 0.3603 0.5634 0.1733 0.055 Uiso 1 1 calc R . .
C51 C 0.3265(6) 0.4502(11) 0.1339(5) 0.048(3) Uani 1 1 d . . .
H51A H 0.3138 0.4855 0.1063 0.058 Uiso 1 1 calc R A .
C52 C 0.3182(6) 0.3501(11) 0.1344(4) 0.045(3) Uani 1 1 d . A .
C53 C 0.2678(7) 0.3514(13) 0.0530(4) 0.053(4) Uani 1 1 d . A .
H53A H 0.2519 0.3056 0.0283 0.080 Uiso 1 1 calc R . .
H53B H 0.3022 0.3902 0.0452 0.080 Uiso 1 1 calc R . .
H53C H 0.2327 0.3936 0.0570 0.080 Uiso 1 1 calc R . .
C54 C 0.2897(5) 0.1979(11) 0.0935(4) 0.040(3) Uani 1 1 d . A .
C55 C 0.2894(6) 0.1502(11) 0.0527(4) 0.046(3) Uani 1 1 d . . .
H55A H 0.2938 0.1848 0.0263 0.055 Uiso 1 1 calc R A .
C56 C 0.2827(7) 0.0525(12) 0.0516(4) 0.050(3) Uani 1 1 d . A .
H56A H 0.2813 0.0195 0.0237 0.060 Uiso 1 1 calc R . .
C57 C 0.2780(6) 0.0014(11) 0.0891(4) 0.043(3) Uani 1 1 d . . .
H57A H 0.2724 -0.0664 0.0879 0.052 Uiso 1 1 calc R A .
C58 C 0.2817(5) 0.0533(9) 0.1307(4) 0.034(2) Uani 1 1 d . A .
C59 C 0.2850(7) -0.1016(10) 0.1717(4) 0.049(3) Uani 1 1 d . A .
H59A H 0.2827 -0.1249 0.2021 0.073 Uiso 1 1 calc R . .
H59B H 0.3258 -0.1211 0.1646 0.073 Uiso 1 1 calc R . .
H59C H 0.2496 -0.1289 0.1490 0.073 Uiso 1 1 calc R . .
C60 C 0.2720(5) 0.0487(8) 0.2110(4) 0.031(2) Uani 1 1 d . A .
C61 C 0.2343(5) 0.1316(9) 0.2116(4) 0.034(2) Uani 1 1 d . . .
H61A H 0.2132 0.1626 0.1843 0.041 Uiso 1 1 calc R A .
C62 C 0.2297(5) 0.1656(9) 0.2546(4) 0.035(2) Uani 1 1 d . A .
H62A H 0.2054 0.2222 0.2565 0.042 Uiso 1 1 calc R . .
C63 C 0.2582(5) 0.1214(9) 0.2932(4) 0.033(2) Uani 1 1 d . . .
H63A H 0.2556 0.1465 0.3222 0.040 Uiso 1 1 calc R A .
C64 C 0.2921(5) 0.0368(9) 0.2893(4) 0.034(2) Uani 1 1 d . A .
C65 C 0.3228(9) -0.1233(11) 0.3166(5) 0.060(4) Uani 1 1 d . A .
H65A H 0.2986 -0.1359 0.2856 0.089 Uiso 1 1 calc R . .
H65B H 0.3051 -0.1618 0.3383 0.089 Uiso 1 1 calc R . .
H65C H 0.3678 -0.1408 0.3189 0.089 Uiso 1 1 calc R . .
C66 C 0.3487(6) 0.0118(10) 0.3697(4) 0.037(3) Uani 1 1 d . A .
C67 C 0.3685(7) -0.0559(11) 0.4053(4) 0.047(3) Uani 1 1 d . . .
H67A H 0.3583 -0.1223 0.4016 0.057 Uiso 1 1 calc R A .
C68 C 0.4046(8) -0.0179(11) 0.4468(4) 0.054(3) Uani 1 1 d . A .
H68A H 0.4203 -0.0595 0.4718 0.065 Uiso 1 1 calc R . .
C69 C 0.4165(7) 0.0776(10) 0.4508(4) 0.047(3) Uani 1 1 d . . .
H69A H 0.4415 0.1040 0.4781 0.056 Uiso 1 1 calc R A .
C70 C 0.3915(5) 0.1352(10) 0.4142(4) 0.037(2) Uani 1 1 d . A .
C71 C 0.3569(6) 0.3069(11) 0.4141(5) 0.044(3) Uani 1 1 d . A .
H71A H 0.3124 0.2974 0.4122 0.053 Uiso 1 1 calc R . .
C72 C 0.3874(6) 0.3895(10) 0.4150(5) 0.045(3) Uani 1 1 d . A .
H72A H 0.3683 0.4515 0.4133 0.055 Uiso 1 1 calc R . .
C73 C 0.5022(6) 0.4444(10) 0.4217(5) 0.044(3) Uani 1 1 d . A .
C74 C 0.4614(5) 0.2763(9) 0.4196(4) 0.032(2) Uani 1 1 d . A .
S1 S 0.40544(17) 0.6743(2) 0.43848(10) 0.0468(7) Uani 1 1 d . . .
O1 O 0.3780(7) 0.7535(10) 0.4588(6) 0.097(6) Uani 1 1 d . . .
O2 O 0.4176(6) 0.5923(7) 0.4687(3) 0.058(2) Uani 1 1 d . . .
O3 O 0.3821(6) 0.6522(15) 0.3919(4) 0.102(6) Uani 1 1 d . . .
F1 F 0.5160(9) 0.7443(16) 0.4804(5) 0.156(9) Uani 1 1 d . . .
F2 F 0.5207(5) 0.6612(8) 0.4218(4) 0.075(3) Uani 1 1 d . . .
F3 F 0.4835(8) 0.7970(10) 0.4138(8) 0.150(9) Uani 1 1 d . . .
C75 C 0.4853(8) 0.7198(12) 0.4393(5) 0.057(4) Uani 1 1 d . . .
S2 S 0.5384(2) 0.7349(3) 0.26011(15) 0.0609(9) Uani 1 1 d . . .
O4 O 0.5349(9) 0.8167(11) 0.2334(5) 0.091(5) Uani 1 1 d . . .
O5 O 0.4780(7) 0.6908(16) 0.2596(6) 0.109(6) Uani 1 1 d . . .
O6 O 0.5871(6) 0.6678(10) 0.2545(4) 0.070(3) Uani 1 1 d . . .
F4 F 0.6176(9) 0.8283(16) 0.3193(6) 0.175(9) Uani 1 1 d D . .
F5 F 0.5730(8) 0.7078(14) 0.3455(5) 0.134(7) Uani 1 1 d D . .
F6 F 0.5202(9) 0.8365(12) 0.3263(6) 0.139(6) Uani 1 1 d D . .
C76 C 0.5621(9) 0.7730(15) 0.3091(14) 0.135(13) Uani 1 1 d D . .
S3 S 0.31411(18) 0.7036(3) 0.05241(12) 0.0539(8) Uani 1 1 d . . .
O7 O 0.3582(8) 0.7711(14) 0.0397(4) 0.098(6) Uani 1 1 d . . .
O8 O 0.2890(7) 0.7249(13) 0.0911(4) 0.092(5) Uani 1 1 d . . .
O9 O 0.3387(13) 0.6104(15) 0.0479(7) 0.151(10) Uani 1 1 d . . .
F7 F 0.2238(10) 0.8123(17) 0.0021(6) 0.155(9) Uani 1 1 d . . .
F8 F 0.2563(7) 0.6977(15) -0.0356(4) 0.124(6) Uani 1 1 d . . .
F9 F 0.1967(10) 0.669(3) 0.0104(6) 0.237(17) Uani 1 1 d . . .
C77 C 0.2469(12) 0.712(2) 0.0068(7) 0.104(9) Uani 1 1 d . . .
S4 S 0.3915(4) 0.2317(3) 0.94588(13) 0.112(3) Uani 1 1 d D . .
O10 O 0.3611(5) 0.2704(11) 0.9022(3) 0.069(3) Uani 1 1 d . . .
O11 O 0.3678(7) 0.2756(11) 0.9818(4) 0.079(4) Uani 1 1 d . . .
O12 O 0.3808(9) 0.1306(10) 0.9466(5) 0.088(4) Uani 1 1 d . . .
F10 F 0.4797(8) 0.2217(16) 0.9170(5) 0.146(8) Uani 1 1 d D . .
F11 F 0.4673(10) 0.3471(11) 0.9564(5) 0.160(9) Uani 1 1 d D . .
F12 F 0.4880(9) 0.2074(14) 0.9893(6) 0.167(10) Uani 1 1 d D . .
C78 C 0.4751(7) 0.259(3) 0.9599(11) 0.116(9) Uiso 1 1 d D . .
O1W O 0.5281(6) 0.2332(10) 0.3556(4) 0.070(3) Uani 1 1 d . . .
O2W O 0.4551(8) 0.2267(14) 0.0724(6) 0.102(5) Uani 1 1 d . . .
O3W O 0.4312(7) 0.5609(9) 0.3189(4) 0.075(3) Uani 1 1 d . . .

loop_
_atom_site_aniso_label
_atom_site_aniso_U_11
_atom_site_aniso_U_22
_atom_site_aniso_U_33
_atom_site_aniso_U_23
_atom_site_aniso_U_13
_atom_site_aniso_U_12
Au1 0.0304(3) 0.0339(10) 0.0228(3) -0.0002(2) 0.00901(17) 0.0003(3)
Au2 0.0298(3) 0.0369(6) 0.0299(3) 0.00179(19) 0.00993(18) 0.0011(2)
N1 0.046(6) 0.060(8) 0.048(6) 0.016(6) 0.018(5) 0.019(5)
N2 0.037(5) 0.053(7) 0.027(4) 0.004(4) 0.011(4) 0.002(5)
N3 0.030(4) 0.058(7) 0.028(4) 0.005(4) 0.001(3) 0.008(4)
N4 0.035(5) 0.045(6) 0.033(4) -0.001(4) 0.004(4) 0.003(4)
N5 0.032(4) 0.034(5) 0.036(5) 0.001(4) 0.005(4) -0.001(4)
N6 0.044(5) 0.037(6) 0.031(4) 0.003(4) 0.010(4) 0.002(4)
N7 0.037(5) 0.044(6) 0.030(4) -0.002(4) 0.014(4) -0.006(4)
N8 0.054(6) 0.044(6) 0.039(5) -0.005(5) 0.024(5) -0.002(5)
N9 0.031(4) 0.038(5) 0.035(4) 0.002(4) 0.013(4) -0.005(4)
N10 0.037(5) 0.041(6) 0.027(4) 0.006(4) 0.012(4) 0.005(4)
N11 0.028(4) 0.042(6) 0.030(4) 0.011(4) 0.010(3) -0.004(4)
N12 0.032(4) 0.036(5) 0.031(4) 0.002(4) 0.013(4) -0.003(4)
N13 0.039(5) 0.037(5) 0.033(4) 0.009(4) 0.012(4) 0.000(4)
N14 0.048(5) 0.046(6) 0.030(4) -0.015(4) 0.018(4) -0.012(5)
N15 0.025(4) 0.037(5) 0.032(4) -0.002(4) 0.010(3) -0.004(4)
N16 0.029(4) 0.030(5) 0.033(4) 0.005(4) 0.011(3) -0.003(4)
N17 0.034(4) 0.045(6) 0.030(4) -0.001(4) 0.014(4) 0.001(4)
N18 0.029(4) 0.032(5) 0.035(4) 0.002(4) 0.008(4) 0.002(4)
N19 0.035(5) 0.046(6) 0.036(5) 0.005(4) 0.004(4) 0.008(4)
N20 0.031(4) 0.046(6) 0.025(4) 0.003(4) 0.002(3) -0.009(4)
N21 0.036(5) 0.039(6) 0.035(5) 0.001(4) 0.004(4) 0.003(4)
N22 0.033(4) 0.031(5) 0.034(4) 0.001(4) -0.002(4) -0.008(4)
N23 0.053(6) 0.030(5) 0.033(5) 0.002(4) 0.009(4) 0.000(5)
N24 0.031(4) 0.045(6) 0.032(4) -0.003(4) 0.010(4) -0.001(4)
N25 0.043(5) 0.043(6) 0.027(4) -0.005(4) 0.008(4) 0.002(5)
N26 0.036(5) 0.046(6) 0.040(5) 0.004(5) 0.015(4) 0.000(4)
C1 0.030(5) 0.041(7) 0.036(5) 0.004(5) 0.013(4) 0.021(5)
C2 0.086(11) 0.038(8) 0.078(10) 0.024(8) 0.034(9) -0.003(8)
C3 0.062(9) 0.060(9) 0.061(8) 0.026(7) 0.032(7) 0.029(8)
C4 0.049(7) 0.056(9) 0.049(7) 0.009(6) 0.023(6) 0.009(6)
C5 0.022(5) 0.052(8) 0.042(6) 0.004(5) 0.005(4) -0.001(5)
C6 0.041(6) 0.063(9) 0.035(6) -0.004(6) 0.007(5) -0.018(6)
C7 0.055(7) 0.057(9) 0.041(6) -0.021(6) 0.006(6) -0.002(7)
C8 0.044(6) 0.056(8) 0.029(5) -0.012(5) 0.002(5) -0.004(6)
C9 0.023(5) 0.046(7) 0.034(5) 0.006(5) 0.000(4) -0.001(5)
C10 0.058(8) 0.048(8) 0.037(6) 0.003(6) 0.006(5) 0.014(6)
C11 0.026(5) 0.045(7) 0.030(5) 0.009(5) 0.007(4) -0.009(5)
C12 0.030(5) 0.043(7) 0.044(6) 0.012(5) 0.013(4) -0.005(5)
C13 0.029(5) 0.027(6) 0.063(7) 0.004(5) 0.009(5) -0.004(4)
C14 0.041(6) 0.035(6) 0.038(6) -0.007(5) 0.018(5) -0.004(5)
C15 0.033(5) 0.035(6) 0.034(5) -0.005(5) 0.009(4) -0.013(5)
C16 0.059(7) 0.045(7) 0.029(5) 0.016(5) 0.006(5) 0.003(6)
C17 0.035(5) 0.039(7) 0.032(5) -0.001(5) 0.012(4) 0.003(5)
C18 0.039(6) 0.054(8) 0.041(6) 0.000(6) 0.017(5) -0.001(6)
C19 0.057(7) 0.062(9) 0.025(5) 0.005(5) 0.006(5) -0.003(7)
C20 0.066(8) 0.056(9) 0.026(5) 0.000(5) 0.013(5) -0.007(7)
C21 0.025(5) 0.049(7) 0.049(6) -0.005(6) 0.019(5) -0.011(5)
C22 0.064(8) 0.051(8) 0.052(7) -0.003(6) 0.034(6) 0.012(7)
C23 0.033(5) 0.038(6) 0.037(5) -0.008(5) 0.012(4) -0.009(5)
C24 0.023(5) 0.046(7) 0.049(6) -0.006(5) 0.009(5) -0.002(5)
C25 0.039(6) 0.031(6) 0.061(7) 0.003(6) 0.008(5) 0.010(5)
C26 0.036(5) 0.038(7) 0.047(6) 0.012(5) 0.011(5) 0.000(5)
C27 0.028(5) 0.038(7) 0.043(6) 0.013(5) 0.010(4) 0.006(5)
C28 0.040(6) 0.066(10) 0.045(7) 0.014(7) 0.002(5) 0.009(6)
C29 0.024(5) 0.049(7) 0.024(5) 0.007(5) -0.003(4) -0.001(5)
C30 0.029(5) 0.056(8) 0.022(5) 0.006(5) 0.006(4) 0.006(5)
C31 0.042(6) 0.069(10) 0.031(5) 0.000(6) 0.014(5) -0.016(6)
C32 0.032(5) 0.048(7) 0.033(5) -0.015(5) 0.008(4) -0.008(5)
C33 0.037(5) 0.045(7) 0.026(5) 0.001(5) 0.008(4) -0.001(5)
C34 0.052(7) 0.035(7) 0.046(6) -0.007(5) 0.026(6) -0.008(6)
C35 0.056(7) 0.035(7) 0.043(6) 0.003(5) 0.024(5) -0.003(5)
C36 0.046(6) 0.058(8) 0.034(5) 0.003(5) 0.016(5) 0.008(6)
C37 0.019(4) 0.050(7) 0.030(5) -0.001(5) 0.011(4) -0.001(4)
C38 0.038(5) 0.032(6) 0.020(4) 0.005(4) 0.012(4) 0.006(4)
C39 0.065(8) 0.093(12) 0.023(5) -0.013(6) 0.012(5) 0.000(9)
C40 0.048(7) 0.040(8) 0.062(8) -0.022(6) 0.000(6) 0.009(6)
C41 0.028(5) 0.035(7) 0.053(7) 0.000(5) 0.005(5) -0.006(5)
C42 0.029(5) 0.038(6) 0.027(5) 0.008(5) 0.005(4) -0.003(4)
C43 0.031(5) 0.047(8) 0.047(6) 0.014(6) 0.009(5) 0.003(5)
C44 0.038(6) 0.063(9) 0.030(5) 0.015(6) 0.005(4) 0.007(6)
C45 0.026(5) 0.065(9) 0.029(5) -0.001(5) 0.006(4) -0.002(5)
C46 0.023(4) 0.039(6) 0.034(5) 0.001(5) 0.014(4) -0.001(4)
C47 0.052(7) 0.057(8) 0.038(6) -0.012(6) 0.026(5) -0.001(6)
C48 0.027(5) 0.055(8) 0.034(5) -0.010(5) 0.017(4) -0.005(5)
C49 0.041(6) 0.034(7) 0.054(7) -0.009(5) 0.017(5) 0.010(5)
C50 0.044(6) 0.040(7) 0.060(8) 0.004(6) 0.025(6) 0.005(6)
C51 0.040(6) 0.053(8) 0.054(7) 0.013(6) 0.012(6) 0.008(6)
C52 0.039(6) 0.059(8) 0.043(6) 0.002(6) 0.024(5) 0.005(6)
C53 0.045(7) 0.079(11) 0.036(6) 0.014(7) 0.006(5) 0.005(7)
C54 0.028(5) 0.058(8) 0.031(5) 0.009(5) 0.000(4) -0.009(5)
C55 0.040(6) 0.068(10) 0.030(5) 0.003(6) 0.007(5) 0.004(6)
C56 0.051(7) 0.072(10) 0.026(5) -0.011(6) 0.004(5) 0.004(7)
C57 0.053(7) 0.046(8) 0.031(5) -0.007(5) 0.010(5) -0.006(6)
C58 0.030(5) 0.046(7) 0.027(5) -0.002(5) 0.006(4) -0.007(5)
C59 0.070(9) 0.038(7) 0.044(6) -0.010(5) 0.026(6) -0.023(7)
C60 0.027(5) 0.030(6) 0.037(5) -0.002(4) 0.008(4) -0.006(4)
C61 0.031(5) 0.035(6) 0.038(5) 0.006(5) 0.011(4) -0.001(5)
C62 0.035(5) 0.036(6) 0.036(5) 0.005(5) 0.008(4) 0.006(5)
C63 0.035(5) 0.038(7) 0.030(5) -0.004(5) 0.011(4) -0.009(5)
C64 0.039(5) 0.033(6) 0.031(5) -0.002(5) 0.010(4) -0.009(5)
C65 0.098(12) 0.038(8) 0.035(6) -0.006(6) -0.003(7) 0.002(8)
C66 0.040(6) 0.042(7) 0.031(5) -0.004(5) 0.014(5) -0.002(5)
C67 0.063(8) 0.039(7) 0.040(6) 0.001(5) 0.011(6) -0.007(6)
C68 0.070(9) 0.052(8) 0.035(6) 0.008(5) -0.001(6) -0.001(8)
C69 0.063(8) 0.048(7) 0.029(5) 0.005(5) 0.008(5) -0.011(7)
C70 0.024(5) 0.053(7) 0.032(5) -0.006(5) 0.003(4) -0.004(5)
C71 0.040(6) 0.049(8) 0.047(7) -0.006(6) 0.018(5) -0.002(6)
C72 0.034(6) 0.038(7) 0.065(8) 0.001(6) 0.013(5) 0.006(5)
C73 0.038(6) 0.042(7) 0.056(7) -0.004(6) 0.021(5) -0.011(5)
C74 0.026(5) 0.035(6) 0.039(5) -0.004(5) 0.013(4) 0.007(4)
S1 0.0556(17) 0.0498(18) 0.0394(14) 0.0085(12) 0.0202(13) 0.0078(15)
O1 0.103(10) 0.063(8) 0.157(14) 0.047(9) 0.100(11) 0.025(7)
O2 0.071(6) 0.049(6) 0.061(5) 0.008(4) 0.028(5) 0.003(5)
O3 0.059(7) 0.204(19) 0.040(5) 0.003(8) 0.004(5) -0.018(10)
F1 0.170(15) 0.24(2) 0.070(7) -0.075(11) 0.051(9) -0.137(16)
F2 0.063(5) 0.060(6) 0.115(8) -0.012(6) 0.048(6) -0.009(5)
F3 0.143(13) 0.074(9) 0.29(2) 0.059(12) 0.161(16) 0.032(9)
C75 0.069(9) 0.050(9) 0.054(8) -0.004(7) 0.020(7) -0.008(7)
S2 0.070(2) 0.053(2) 0.065(2) 0.0075(18) 0.0242(18) 0.0024(19)
O4 0.139(14) 0.070(9) 0.077(8) 0.017(7) 0.049(9) 0.021(9)
O5 0.076(9) 0.149(18) 0.106(11) 0.005(11) 0.026(8) -0.032(10)
O6 0.071(7) 0.071(8) 0.072(7) -0.007(6) 0.023(6) 0.022(6)
F4 0.18(2) 0.24(3) 0.114(13) -0.016(16) 0.054(13) -0.04(2)
F5 0.146(14) 0.175(18) 0.088(9) 0.044(11) 0.041(9) 0.060(13)
F6 0.165(16) 0.140(14) 0.123(11) -0.010(10) 0.053(12) 0.052(14)
C76 0.058(12) 0.11(2) 0.23(4) -0.01(3) 0.018(18) 0.027(14)
S3 0.0566(19) 0.060(2) 0.0516(18) -0.0012(16) 0.0263(15) 0.0093(16)
O7 0.114(11) 0.136(14) 0.051(6) -0.019(8) 0.031(7) -0.070(11)
O8 0.098(10) 0.136(14) 0.050(6) 0.001(7) 0.036(6) 0.028(10)
O9 0.24(3) 0.099(14) 0.144(16) 0.037(13) 0.123(18) 0.079(17)
F7 0.149(16) 0.20(2) 0.106(11) 0.002(12) 0.004(10) 0.095(16)
F8 0.097(9) 0.212(18) 0.070(7) -0.060(9) 0.035(6) -0.046(11)
F9 0.150(16) 0.46(5) 0.119(13) -0.11(2) 0.078(12) -0.20(2)
C77 0.097(16) 0.16(3) 0.066(12) -0.039(14) 0.038(11) -0.037(17)
S4 0.256(9) 0.053(2) 0.0283(16) 0.0009(15) 0.032(3) 0.030(4)
O10 0.057(6) 0.115(11) 0.032(5) 0.002(6) 0.005(4) -0.015(7)
O11 0.098(9) 0.107(11) 0.039(5) -0.031(6) 0.031(6) -0.013(8)
O12 0.137(13) 0.056(8) 0.078(8) -0.017(6) 0.037(8) -0.022(8)
F10 0.136(13) 0.21(2) 0.094(10) -0.028(12) 0.037(9) 0.071(14)
F11 0.33(3) 0.076(10) 0.103(11) 0.007(8) 0.109(15) -0.040(14)
F12 0.20(2) 0.146(17) 0.122(13) 0.087(13) -0.051(12) -0.045(14)
O1W 0.069(7) 0.087(8) 0.061(6) 0.015(6) 0.027(6) 0.004(7)
O2W 0.077(9) 0.120(14) 0.101(10) 0.005(10) 0.003(8) -0.011(9)
O3W 0.096(9) 0.050(7) 0.073(7) -0.012(6) 0.003(6) -0.004(6)

loop_
_atom_type_symbol
_atom_type_description
_atom_type_scat_dispersion_real
_atom_type_scat_dispersion_imag
_atom_type_scat_source
C C 0.0181 0.0091 'International Tables Vol C Tables 4.2.6.8 and 6.1.1.4'
H H 0.0000 0.0000 'International Tables Vol C Tables 4.2.6.8 and 6.1.1.4'
N N 0.0311 0.0180 'International Tables Vol C Tables 4.2.6.8 and 6.1.1.4'
O O 0.0492 0.0322 'International Tables Vol C Tables 4.2.6.8 and 6.1.1.4'
F F 0.0727 0.0534 'International Tables Vol C Tables 4.2.6.8 and 6.1.1.4'
S S 0.3331 0.5567 'International Tables Vol C Tables 4.2.6.8 and 6.1.1.4'
Au Au -4.4197 7.2980 'International Tables Vol C Tables 4.2.6.8 and 6.1.1.4'

loop_
_geom_angle_atom_site_label_1
_geom_angle_atom_site_label_2
_geom_angle_atom_site_label_3
_geom_angle
O2W Au1 C37 95.3(7)
O2W Au1 C38 88.1(7)
C37 Au1 C38 176.6(4)
C38 Au1' O2W 101.0(17)
C38 Au1' C37 171.0(18)
O2W Au1' C37 78(2)
C38 Au1' N15 25.7(8)
O2W Au1' N15 126(2)
C37 Au1' N15 152.2(10)
C38 Au1' N14 23.2(7)
O2W Au1' N14 80.1(13)
C37 Au1' N14 158.5(12)
N15 Au1' N14 48.4(11)
O1W Au2 C1 93.5(5)
O1W Au2 C74 85.1(5)
C1 Au2 C74 177.4(5)
C74 Au2' O1W 93.1(12)
C74 Au2' C1 154(3)
O1W Au2' C1 82.5(14)
C74 Au2' N26 28.8(9)
O1W Au2' N26 95.1(13)
C1 Au2' N26 176.4(15)
C1 N1 C3 109.8(13)
C1 N1 C2 125.6(12)
C3 N1 C2 124.6(14)
C1 N2 C4 111.2(11)
C1 N2 C5 123.9(10)
C4 N2 C5 124.9(11)
C5 N3 C9 118.8(11)
C9 N4 C11 123.9(11)
C9 N4 C10 118.7(11)
C11 N4 C10 115.9(10)
C15 N5 C11 118.1(11)
C17 N6 C15 124.3(11)
C17 N6 C16 118.7(10)
C15 N6 C16 116.8(10)
C21 N7 C17 119.7(11)
C23 N8 C21 125.7(10)
C23 N8 C22 117.2(11)
C21 N8 C22 117.1(11)
C23 N9 C27 123.2(11)
C23 N9 H9A 118.4
C27 N9 H9A 118.4
C27 N10 C29 124.6(9)
C27 N10 C28 115.6(11)
C29 N10 C28 118.5(10)
C33 N11 C29 117.8(10)
C37 N12 C34 112.0(10)
C37 N12 C33 123.7(10)
C34 N12 C33 124.3(10)
C37 N13 C35 110.9(10)
C37 N13 C36 124.6(11)
C35 N13 C36 124.4(10)
C40 N14 C38 113.1(10)
C40 N14 C39 124.1(12)
C38 N14 C39 122.8(11)
C40 N14 Au1' 138.5(11)
C38 N14 Au1' 26.3(8)
C39 N14 Au1' 97.2(11)
C38 N15 C41 111.8(10)
C38 N15 C42 124.7(10)
C41 N15 C42 123.5(10)
C38 N15 Au1' 29.4(8)
C41 N15 Au1' 139.9(10)
C42 N15 Au1' 96.3(10)
C46 N16 C42 118.0(10)
C48 N17 C46 122.8(9)
C48 N17 C47 119.1(11)
C46 N17 C47 117.0(10)
C52 N18 C48 123.0(11)
C52 N18 H18B 118.5
C48 N18 H18B 118.5
C52 N19 C54 125.6(11)
C52 N19 C53 117.9(12)
C54 N19 C53 116.5(11)
C58 N20 C54 119.8(11)
C58 N21 C60 123.5(11)
C58 N21 C59 119.9(10)
C60 N21 C59 116.5(10)
C60 N22 C64 119.4(10)
C66 N23 C64 123.8(11)
C66 N23 C65 119.8(11)
C64 N23 C65 115.5(10)
C66 N24 C70 117.7(11)
C74 N25 C71 111.4(11)
C74 N25 C70 123.7(10)
C71 N25 C70 124.9(11)
C74 N26 C72 110.1(11)
C74 N26 C73 124.5(10)
C72 N26 C73 125.4(12)
C74 N26 Au2' 39.3(10)
C72 N26 Au2' 149.3(13)
C73 N26 Au2' 85.2(11)
N1 C1 N2 106.6(9)
N1 C1 Au2 130.2(10)
N2 C1 Au2 123.2(9)
N1 C1 Au2' 142.4(13)
N2 C1 Au2' 111.0(13)
Au2 C1 Au2' 12.2(9)
N1 C2 H2A 109.5
N1 C2 H2B 109.5
H2A C2 H2B 109.5
N1 C2 H2C 109.5
H2A C2 H2C 109.5
H2B C2 H2C 109.5
C4 C3 N1 105.9(13)
C4 C3 H3A 127.0
N1 C3 H3A 127.0
N2 C4 C3 106.4(12)
N2 C4 H4A 126.8
C3 C4 H4A 126.8
N3 C5 C6 126.0(13)
N3 C5 N2 115.1(11)
C6 C5 N2 118.9(11)
C5 C6 C7 115.7(12)
C5 C6 H6A 122.2
C7 C6 H6A 122.2
C8 C7 C6 119.7(13)
C8 C7 H7A 120.1
C6 C7 H7A 120.1
C7 C8 C9 118.9(13)
C7 C8 H8A 120.6
C9 C8 H8A 120.6
N3 C9 N4 119.0(11)
N3 C9 C8 120.9(11)
N4 C9 C8 120.0(12)
N4 C10 H10A 109.5
N4 C10 H10B 109.5
H10A C10 H10B 109.5
N4 C10 H10C 109.5
H10A C10 H10C 109.5
H10B C10 H10C 109.5
N5 C11 C12 124.2(11)
N5 C11 N4 111.7(10)
C12 C11 N4 124.0(10)
C11 C12 C13 117.1(11)
C11 C12 H12A 121.5
C13 C12 H12A 121.5
C12 C13 C14 120.8(11)
C12 C13 H13A 119.6
C14 C13 H13A 119.6
C15 C14 C13 117.4(10)
C15 C14 H14A 121.3
C13 C14 H14A 121.3
N5 C15 C14 122.3(11)
N5 C15 N6 114.8(11)
C14 C15 N6 122.7(10)
N6 C16 H16A 109.5
N6 C16 H16B 109.5
H16A C16 H16B 109.5
N6 C16 H16C 109.5
H16A C16 H16C 109.5
H16B C16 H16C 109.5
N7 C17 N6 118.6(11)
N7 C17 C18 120.4(11)
N6 C17 C18 121.0(12)
C19 C18 C17 118.0(14)
C19 C18 H18A 121.0
C17 C18 H18A 121.0
C18 C19 C20 121.0(12)
C18 C19 H19A 119.5
C20 C19 H19A 119.5
C21 C20 C19 117.8(12)
C21 C20 H20A 121.1
C19 C20 H20A 121.1
N7 C21 C20 123.0(13)
N7 C21 N8 116.1(12)
C20 C21 N8 120.8(12)
N8 C22 H22A 109.5
N8 C22 H22B 109.5
H22A C22 H22B 109.5
N8 C22 H22C 109.5
H22A C22 H22C 109.5
H22B C22 H22C 109.5
N8 C23 N9 119.5(11)
N8 C23 C24 122.0(11)
N9 C23 C24 118.3(11)
C25 C24 C23 117.7(11)
C25 C24 H24A 121.1
C23 C24 H24A 121.1
C24 C25 C26 122.3(12)
C24 C25 H25A 118.8
C26 C25 H25A 118.8
C27 C26 C25 118.5(11)
C27 C26 H26A 120.7
C25 C26 H26A 120.7
C26 C27 N10 122.9(11)
C26 C27 N9 119.8(12)
N10 C27 N9 117.3(11)
N10 C28 H28A 109.5
N10 C28 H28B 109.5
H28A C28 H28B 109.5
N10 C28 H28C 109.5
H28A C28 H28C 109.5
H28B C28 H28C 109.5
N11 C29 N10 117.4(10)
N11 C29 C30 120.8(12)
N10 C29 C30 121.8(10)
C31 C30 C29 118.5(10)
C31 C30 H30A 120.7
C29 C30 H30A 120.7
C32 C31 C30 119.7(11)
C32 C31 H31A 120.2
C30 C31 H31A 120.2
C33 C32 C31 118.1(13)
C33 C32 H32A 121.0
C31 C32 H32A 121.0
N11 C33 C32 125.0(11)
N11 C33 N12 114.7(10)
C32 C33 N12 120.3(12)
C35 C34 N12 105.9(11)
C35 C34 H34A 127.0
N12 C34 H34A 127.0
C34 C35 N13 108.1(12)
C34 C35 H35A 125.9
N13 C35 H35A 125.9
N13 C36 H36A 109.5
N13 C36 H36B 109.5
H36A C36 H36B 109.5
N13 C36 H36C 109.5
H36A C36 H36C 109.5
H36B C36 H36C 109.5
N12 C37 N13 103.0(10)
N12 C37 Au1 127.3(8)
N13 C37 Au1 128.5(8)
N12 C37 Au1' 125.0(9)
N13 C37 Au1' 131.5(9)
Au1 C37 Au1' 4.0(6)
N15 C38 N14 103.0(10)
N15 C38 Au1' 124.9(11)
N14 C38 Au1' 130.5(11)
N15 C38 Au1 125.9(8)
N14 C38 Au1 130.7(7)
Au1' C38 Au1 6.0(12)
N14 C39 H39A 109.5
N14 C39 H39B 109.5
H39A C39 H39B 109.5
N14 C39 H39C 109.5
H39A C39 H39C 109.5
H39B C39 H39C 109.5
N14 C40 C41 107.7(11)
N14 C40 H40A 126.2
C41 C40 H40A 126.2
C40 C41 N15 104.4(12)
C40 C41 H41A 127.8
N15 C41 H41A 127.8
N16 C42 C43 123.9(11)
N16 C42 N15 117.0(9)
C43 C42 N15 119.1(11)
C44 C43 C42 116.1(12)
C44 C43 H43A 122.0
C42 C43 H43A 122.0
C45 C44 C43 121.0(11)
C45 C44 H44A 119.5
C43 C44 H44A 119.5
C44 C45 C46 117.4(11)
C44 C45 H45A 121.3
C46 C45 H45A 121.3
N16 C46 C45 123.4(11)
N16 C46 N17 116.6(10)
C45 C46 N17 120.0(10)
N17 C47 H47A 109.5
N17 C47 H47B 109.5
H47A C47 H47B 109.5
N17 C47 H47C 109.5
H47A C47 H47C 109.5
H47B C47 H47C 109.5
N17 C48 C49 122.5(11)
N17 C48 N18 118.4(12)
C49 C48 N18 118.9(12)
C48 C49 C50 118.3(12)
C48 C49 H49A 120.9
C50 C49 H49A 120.9
C51 C50 C49 121.8(13)
C51 C50 H50A 119.1
C49 C50 H50A 119.1
C50 C51 C52 118.9(13)
C50 C51 H51A 120.6
C52 C51 H51A 120.6
N18 C52 N19 117.9(13)
N18 C52 C51 119.0(13)
N19 C52 C51 123.1(12)
N19 C53 H53A 109.5
N19 C53 H53B 109.5
H53A C53 H53B 109.5
N19 C53 H53C 109.5
H53A C53 H53C 109.5
H53B C53 H53C 109.5
N20 C54 C55 121.2(13)
N20 C54 N19 117.8(11)
C55 C54 N19 121.0(11)
C56 C55 C54 118.4(12)
C56 C55 H55A 120.8
C54 C55 H55A 120.8
C57 C56 C55 121.9(12)
C57 C56 H56A 119.0
C55 C56 H56A 119.0
C56 C57 C58 117.4(13)
C56 C57 H57A 121.3
C58 C57 H57A 121.3
N20 C58 N21 119.2(10)
N20 C58 C57 121.1(11)
N21 C58 C57 119.7(12)
N21 C59 H59A 109.5
N21 C59 H59B 109.5
H59A C59 H59B 109.5
N21 C59 H59C 109.5
H59A C59 H59C 109.5
H59B C59 H59C 109.5
N22 C60 N21 114.2(10)
N22 C60 C61 122.0(10)
N21 C60 C61 123.5(10)
C62 C61 C60 116.3(10)
C62 C61 H61A 121.8
C60 C61 H61A 121.8
C63 C62 C61 122.3(11)
C63 C62 H62A 118.8
C61 C62 H62A 118.8
C62 C63 C64 117.5(10)
C62 C63 H63A 121.2
C64 C63 H63A 121.2
N22 C64 C63 122.3(10)
N22 C64 N23 114.1(10)
C63 C64 N23 123.4(10)
N23 C65 H65A 109.5
N23 C65 H65B 109.5
H65A C65 H65B 109.5
N23 C65 H65C 109.5
H65A C65 H65C 109.5
H65B C65 H65C 109.5
N24 C66 N23 118.4(11)
N24 C66 C67 123.6(12)
N23 C66 C67 117.9(12)
C66 C67 C68 115.7(13)
C66 C67 H67A 122.2
C68 C67 H67A 122.2
C69 C68 C67 120.0(12)
C69 C68 H68A 120.0
C67 C68 H68A 120.0
C68 C69 C70 117.9(12)
C68 C69 H69A 121.1
C70 C69 H69A 121.1
N24 C70 C69 125.0(13)
N24 C70 N25 114.8(11)
C69 C70 N25 120.0(10)
C72 C71 N25 105.3(11)
C72 C71 H71A 127.4
N25 C71 H71A 127.4
C71 C72 N26 108.4(12)
C71 C72 H72A 125.8
N26 C72 H72A 125.8
N26 C74 N25 104.8(9)
N26 C74 Au2' 111.9(18)
N25 C74 Au2' 143.2(19)
N26 C74 Au2 128.3(8)
N25 C74 Au2 126.8(9)
Au2' C74 Au2 16.4(16)
O3 S1 O1 119.7(11)
O3 S1 O2 115.3(10)
O1 S1 O2 111.8(7)
O3 S1 C75 102.7(7)
O1 S1 C75 101.3(8)
O2 S1 C75 102.9(7)
F2 C75 F1 109.0(18)
F2 C75 F3 103.0(13)
F1 C75 F3 106.3(18)
F2 C75 S1 113.8(11)
F1 C75 S1 112.5(11)
F3 C75 S1 111.5(14)
O4 S2 O5 114.2(12)
O4 S2 O6 114.5(9)
O5 S2 O6 113.5(11)
O4 S2 C76 103.6(10)
O5 S2 C76 105.6(10)
O6 S2 C76 103.7(8)
F4 C76 F5 101(2)
F4 C76 F6 99(2)
F5 C76 F6 97(2)
F4 C76 S2 119(2)
F5 C76 S2 119(2)
F6 C76 S2 117.0(19)
O8 S3 O9 118.9(10)
O8 S3 O7 117.9(10)
O9 S3 O7 107.1(13)
O8 S3 C77 103.6(9)
O9 S3 C77 104.1(16)
O7 S3 C77 102.9(11)
F9 C77 F8 108(2)
F9 C77 F7 100(3)
F8 C77 F7 99(2)
F9 C77 S3 118(2)
F8 C77 S3 117.5(18)
F7 C77 S3 109.7(17)
O11 S4 O12 109.1(10)
O11 S4 O10 111.5(9)
O12 S4 O10 109.9(9)
O11 S4 C78 103.4(13)
O12 S4 C78 111.1(15)
O10 S4 C78 111.8(13)
F12 C78 F11 135(3)
F12 C78 F10 116(3)
F11 C78 F10 108(3)
F12 C78 S4 96.8(18)
F11 C78 S4 94.5(17)
F10 C78 S4 88.3(14)
Au2 O1W Au2' 17.9(14)
Au1 O2W Au1' 15.7(17)

loop_
_geom_bond_atom_site_label_1
_geom_bond_atom_site_label_2
_geom_bond_distance
Au1 O2W 1.806(17)
Au1 C37 2.012(13)
Au1 C38 2.018(12)
Au1' C38 1.54(6)
Au1' O2W 1.90(3)
Au1' C37 2.50(6)
Au1' N15 2.57(6)
Au1' N14 2.63(5)
Au2 O1W 1.952(11)
Au2 C1 2.030(10)
Au2 C74 2.033(10)
Au2' C74 1.75(3)
Au2' O1W 1.95(3)
Au2' C1 2.41(4)
Au2' N26 2.57(4)
N1 C1 1.332(18)
N1 C3 1.415(18)
N1 C2 1.44(2)
N2 C1 1.350(16)
N2 C4 1.369(17)
N2 C5 1.456(18)
N3 C5 1.315(16)
N3 C9 1.328(18)
N4 C9 1.382(15)
N4 C11 1.428(15)
N4 C10 1.465(18)
N5 C15 1.339(15)
N5 C11 1.346(14)
N6 C17 1.377(15)
N6 C15 1.419(15)
N6 C16 1.457(17)
N7 C21 1.326(16)
N7 C17 1.349(17)
N8 C23 1.349(16)
N8 C21 1.440(19)
N8 C22 1.475(16)
N9 C23 1.371(14)
N9 C27 1.382(14)
N9 H9A 0.8800
N10 C27 1.378(16)
N10 C29 1.414(17)
N10 C28 1.449(15)
N11 C33 1.338(17)
N11 C29 1.354(14)
N12 C37 1.365(15)
N12 C34 1.390(17)
N12 C33 1.434(14)
N13 C37 1.373(15)
N13 C35 1.379(17)
N13 C36 1.457(14)
N14 C40 1.34(2)
N14 C38 1.363(14)
N14 C39 1.458(15)
N15 C38 1.361(13)
N15 C41 1.406(17)
N15 C42 1.428(14)
N16 C46 1.311(15)
N16 C42 1.315(16)
N17 C48 1.366(16)
N17 C46 1.454(16)
N17 C47 1.458(14)
N18 C52 1.344(16)
N18 C48 1.384(15)
N18 H18B 0.8800
N19 C52 1.368(17)
N19 C54 1.393(19)
N19 C53 1.491(16)
N20 C58 1.334(17)
N20 C54 1.352(15)
N21 C58 1.389(15)
N21 C60 1.407(15)
N21 C59 1.468(17)
N22 C60 1.327(15)
N22 C64 1.343(15)
N23 C66 1.393(15)
N23 C64 1.419(15)
N23 C65 1.437(18)
N24 C66 1.306(17)
N24 C70 1.317(15)
N25 C74 1.340(15)
N25 C71 1.380(18)
N25 C70 1.440(17)
N26 C74 1.332(17)
N26 C72 1.374(16)
N26 C73 1.482(16)
C2 H2A 0.9800
C2 H2B 0.9800
C2 H2C 0.9800
C3 C4 1.37(2)
C3 H3A 0.9500
C4 H4A 0.9500
C5 C6 1.371(19)
C6 C7 1.40(2)
C6 H6A 0.9500
C7 C8 1.39(2)
C7 H7A 0.9500
C8 C9 1.406(18)
C8 H8A 0.9500
C10 H10A 0.9800
C10 H10B 0.9800
C10 H10C 0.9800
C11 C12 1.361(18)
C12 C13 1.376(19)
C12 H12A 0.9500
C13 C14 1.402(18)
C13 H13A 0.9500
C14 C15 1.384(18)
C14 H14A 0.9500
C16 H16A 0.9800
C16 H16B 0.9800
C16 H16C 0.9800
C17 C18 1.415(18)
C18 C19 1.353(18)
C18 H18A 0.9500
C19 C20 1.39(2)
C19 H19A 0.9500
C20 C21 1.359(18)
C20 H20A 0.9500
C22 H22A 0.9800
C22 H22B 0.9800
C22 H22C 0.9800
C23 C24 1.422(17)
C24 C25 1.382(18)
C24 H24A 0.9500
C25 C26 1.421(19)
C25 H25A 0.9500
C26 C27 1.350(19)
C26 H26A 0.9500
C28 H28A 0.9800
C28 H28B 0.9800
C28 H28C 0.9800
C29 C30 1.417(16)
C30 C31 1.39(2)
C30 H30A 0.9500
C31 C32 1.375(19)
C31 H31A 0.9500
C32 C33 1.358(16)
C32 H32A 0.9500
C34 C35 1.332(19)
C34 H34A 0.9500
C35 H35A 0.9500
C36 H36A 0.9800
C36 H36B 0.9800
C36 H36C 0.9800
C39 H39A 0.9800
C39 H39B 0.9800
C39 H39C 0.9800
C40 C41 1.37(2)
C40 H40A 0.9500
C41 H41A 0.9500
C42 C43 1.411(16)
C43 C44 1.370(19)
C43 H43A 0.9500
C44 C45 1.37(2)
C44 H44A 0.9500
C45 C46 1.394(17)
C45 H45A 0.9500
C47 H47A 0.9800
C47 H47B 0.9800
C47 H47C 0.9800
C48 C49 1.379(19)
C49 C50 1.405(19)
C49 H49A 0.9500
C50 C51 1.37(2)
C50 H50A 0.9500
C51 C52 1.40(2)
C51 H51A 0.9500
C53 H53A 0.9800
C53 H53B 0.9800
C53 H53C 0.9800
C54 C55 1.392(18)
C55 C56 1.37(2)
C55 H55A 0.9500
C56 C57 1.354(19)
C56 H56A 0.9500
C57 C58 1.429(16)
C57 H57A 0.9500
C59 H59A 0.9800
C59 H59B 0.9800
C59 H59C 0.9800
C60 C61 1.409(17)
C61 C62 1.399(16)
C61 H61A 0.9500
C62 C63 1.338(16)
C62 H62A 0.9500
C63 C64 1.400(17)
C63 H63A 0.9500
C65 H65A 0.9800
C65 H65B 0.9800
C65 H65C 0.9800
C66 C67 1.418(19)
C67 C68 1.419(19)
C67 H67A 0.9500
C68 C69 1.35(2)
C68 H68A 0.9500
C69 C70 1.372(18)
C69 H69A 0.9500
C71 C72 1.32(2)
C71 H71A 0.9500
C72 H72A 0.9500
S1 O3 1.413(12)
S1 O1 1.444(14)
S1 O2 1.447(10)
S1 C75 1.817(17)
F1 C75 1.31(2)
F2 C75 1.296(19)
F3 C75 1.31(2)
S2 O4 1.385(15)
S2 O5 1.427(15)
S2 O6 1.436(12)
S2 C76 1.54(4)
F4 C76 1.39(2)
F5 C76 1.40(2)
F6 C76 1.43(2)
S3 O8 1.412(11)
S3 O9 1.417(18)
S3 O7 1.438(14)
S3 C77 1.76(3)
F7 C77 1.48(4)
F8 C77 1.34(2)
F9 C77 1.25(3)
S4 O11 1.423(11)
S4 O12 1.425(15)
S4 O10 1.439(12)
S4 C78 1.785(10)
F10 C78 1.41(4)
F11 C78 1.24(4)
F12 C78 1.12(4)
